data_2209971
loop_
_publ_author_name
'Oliveira, Vanessa E. de'
'Diniz, Renata'
'Rodrigues, Bernardo L.'
'Oliveira, Luiz Fernando C. de'

_publ_section_title
;
 Ammonium dicyano(cyanoacetyl)methanide: one condensation product of
 malononitrile
;
_journal_coeditor_code OM2031
_journal_issue 8
_journal_name_full 'Acta Crystallographica Section E'
_journal_page_first o3358
_journal_page_last o3360
_journal_paper_doi 10.1107/S1600536806026572
_journal_volume 62
_journal_year 2006
_chemical_formula_iupac 'H4 N +, C6 H2 N3 O -'
_chemical_formula_moiety 'H4 N +, C6 H2 N3 O -'
_chemical_formula_sum 'C6 H6 N4 O'
_chemical_formula_weight 150.15
_chemical_name_systematic
;
Ammonium dicyano(cyanoacetyl)methanide
;
_space_group_IT_number 14
_symmetry_cell_setting monoclinic
_symmetry_space_group_name_Hall '-P 2ybc'
_symmetry_space_group_name_H-M 'P 1 21/c 1'
_cell_angle_alpha 90.00
_cell_angle_beta 101.790(4)
_cell_angle_gamma 90.00
_cell_formula_units_Z 4
_cell_length_a 8.3642(6)
_cell_length_b 12.0104(9)
_cell_length_c 7.6033(4)
_cell_measurement_reflns_used 3286
_cell_measurement_temperature 298(2)
_cell_measurement_theta_max 27.5
_cell_measurement_theta_min 1.0
_cell_volume 747.69(9)
_computing_cell_refinement 'SCALEPACK (Otwinowski & Minor, 1997)'
_computing_data_collection 'COLLECT (Hooft, 1999)'
_computing_data_reduction 'SCALEPACK and DENZO (Otwinowski & Minor, 1997)'
_computing_molecular_graphics 'ORTEP-3 for Windows (Farrugia, 1997)'
_computing_publication_material 'PLATON (Spek, 2003)'
_computing_structure_refinement 'SHELXL97 (Sheldrick, 1997)'
_computing_structure_solution 'SHELXS97 (Sheldrick, 1997)'
_diffrn_ambient_temperature 298(2)
_diffrn_detector_area_resol_mean 9
_diffrn_measured_fraction_theta_full 0.001
_diffrn_measured_fraction_theta_max 0.994
_diffrn_measurement_device '95mm CCD camera on \k-goniostat'
_diffrn_measurement_device_type 'Nonius KappaCCD'
_diffrn_measurement_method CCD
_diffrn_radiation_monochromator 'horizonally mounted graphite crystal'
_diffrn_radiation_source 'fine-focus sealed tube'
_diffrn_radiation_type MoK\a
_diffrn_radiation_wavelength 0.71073
_diffrn_reflns_av_R_equivalents 0.0834
_diffrn_reflns_av_sigmaI/netI 0.0607
_diffrn_reflns_limit_h_max 9
_diffrn_reflns_limit_h_min -9
_diffrn_reflns_limit_k_max 15
_diffrn_reflns_limit_k_min -15
_diffrn_reflns_limit_l_max 9
_diffrn_reflns_limit_l_min -10
_diffrn_reflns_number 8956
_diffrn_reflns_reduction_process SHELXL
_diffrn_reflns_theta_full 0.50
_diffrn_reflns_theta_max 27.55
_diffrn_reflns_theta_min 2.49
_diffrn_standards_decay_% 0
_diffrn_standards_interval_count 0
_diffrn_standards_interval_time 0
_diffrn_standards_number 0
_exptl_absorpt_coefficient_mu 0.098
_exptl_absorpt_correction_type none
_exptl_absorpt_process_details none
_exptl_crystal_colour yellow
_exptl_crystal_density_diffrn 1.334
_exptl_crystal_density_method none
_exptl_crystal_description prism
_exptl_crystal_F_000 312
_exptl_crystal_size_max 0.30
_exptl_crystal_size_mid 0.08
_exptl_crystal_size_min 0.08
_refine_diff_density_max 0.307
_refine_diff_density_min -0.165
_refine_ls_abs_structure_details no
_refine_ls_extinction_coef 0.063(16)
_refine_ls_extinction_expression Fc^*^=kFc[1+0.001xFc^2^\l^3^/sin(2\q)]^-1/4^
_refine_ls_extinction_method SHELXL97
_refine_ls_goodness_of_fit_all 0.944
_refine_ls_goodness_of_fit_ref 1.079
_refine_ls_hydrogen_treatment constr
_refine_ls_matrix_type full
_refine_ls_number_parameters 103
_refine_ls_number_reflns 1707
_refine_ls_restrained_S_all 0.944
_refine_ls_restrained_S_obs 1.08
_refine_ls_R_factor_all 0.1123
_refine_ls_R_factor_gt 0.0669
_refine_ls_shift/su_max 0.000
_refine_ls_shift/su_mean 0.000
_refine_ls_structure_factor_coef Fsqd
_refine_ls_weighting_details 'calc w=1/[\s^2^(Fo^2^)+(0.091P)^2^] where P=(Fo^2^+2Fc^2^)/3'
_refine_ls_weighting_scheme calc
_refine_ls_wR_factor_all 0.1527
_refine_ls_wR_factor_ref 0.1421
_reflns_number_gt 1164
_reflns_number_total 1707
_reflns_threshold_expression I>2\s(I)
_cod_data_source_file om2031.cif
_cod_data_source_block I
_cod_original_sg_symbol_H-M 'P 21/c'
_cod_database_code 2209971
_cod_database_fobs_code 2209971

loop_
_symmetry_equiv_pos_as_xyz
'x, y, z'
'-x, 1/2+y, 1/2-z'
'-x, -y, -z'
'x, 1/2-y, 1/2+z'

loop_
_atom_site_type_symbol
_atom_site_label
_atom_site_fract_x
_atom_site_fract_y
_atom_site_fract_z
_atom_site_U_iso_or_equiv
_atom_site_adp_type
_atom_site_calc_flag
_atom_site_refinement_flags
_atom_site_occupancy
O O1 0.37957(16) 0.20723(12) 0.33691(19) 0.0554(5) Uani d . 1
N N1 0.4135(3) -0.06805(18) 0.2687(3) 0.0786(7) Uani d . 1
N N2 0.1880(3) 0.46308(18) 0.3648(3) 0.0766(7) Uani d . 1
N N3 -0.1492(2) 0.20036(16) 0.4635(3) 0.0633(6) Uani d . 1
C C1 0.3227(3) -0.01431(19) 0.3235(3) 0.0556(6) Uani d . 1
C C2 0.2087(3) 0.05612(18) 0.3911(3) 0.0576(6) Uani d . 1
H H2A 0.2137 0.0393 0.5169 0.092(6) Uiso calc R 1
H H2B 0.0987 0.0404 0.3260 0.092(6) Uiso calc R 1
C C3 0.2457(2) 0.17901(16) 0.3716(2) 0.0429(5) Uani d . 1
C C4 0.1270(2) 0.25615(17) 0.3975(2) 0.0441(5) Uani d . 1
C C5 0.1592(2) 0.3706(2) 0.3808(3) 0.0523(6) Uani d . 1
C C6 -0.0245(2) 0.22544(17) 0.4348(3) 0.0459(5) Uani d . 1
N N4 0.59598(17) 0.16625(12) 0.10490(18) 0.0380(4) Uani d . 1
H H4A 0.6718 0.0911 0.1247 0.141(6) Uiso d R 1
H H4B 0.5136 0.1695 -0.0139 0.141(6) Uiso d R 1
H H4C 0.5161 0.1648 0.1882 0.141(6) Uiso d R 1
H H4D 0.6760 0.2323 0.1136 0.141(6) Uiso d R 1

loop_
_atom_site_aniso_label
_atom_site_aniso_U_11
_atom_site_aniso_U_22
_atom_site_aniso_U_33
_atom_site_aniso_U_12
_atom_site_aniso_U_13
_atom_site_aniso_U_23
O1 0.0452(8) 0.0604(10) 0.0661(9) -0.0045(7) 0.0239(7) -0.0073(6)
N1 0.0908(16) 0.0704(16) 0.0807(15) -0.0117(11) 0.0319(13) 0.0139(11)
N2 0.0787(15) 0.0550(14) 0.0983(16) 0.0024(11) 0.0237(12) -0.0105(11)
N3 0.0502(11) 0.0656(13) 0.0793(14) 0.0008(10) 0.0252(10) -0.0011(9)
C1 0.0598(13) 0.0503(13) 0.0583(12) -0.0036(11) 0.0161(10) 0.0015(11)
C2 0.0538(13) 0.0502(14) 0.0749(16) -0.0006(10) 0.0275(11) -0.0001(10)
C3 0.0410(10) 0.0498(12) 0.0399(10) -0.0025(8) 0.0131(8) -0.0036(8)
C4 0.0412(11) 0.0454(12) 0.0470(11) -0.0005(8) 0.0120(8) -0.0032(9)
C5 0.0521(12) 0.0485(14) 0.0574(12) -0.0017(10) 0.0135(9) -0.0040(10)
C6 0.0417(11) 0.0489(13) 0.0482(11) -0.0003(9) 0.0119(9) 0.0014(9)
N4 0.0333(8) 0.0418(9) 0.0417(8) 0.0004(6) 0.0143(6) 0.0032(6)

loop_
_atom_type_symbol
_atom_type_description
_atom_type_scat_dispersion_real
_atom_type_scat_dispersion_imag
_atom_type_scat_source
C C 0.0033 0.0016 'International Tables Vol C Tables 4.2.6.8 and 6.1.1.4'
H H 0.0000 0.0000 'International Tables Vol C Tables 4.2.6.8 and 6.1.1.4'
N N 0.0061 0.0033 'International Tables Vol C Tables 4.2.6.8 and 6.1.1.4'
O O 0.0106 0.0060 'International Tables Vol C Tables 4.2.6.8 and 6.1.1.4'

loop_
_geom_angle_atom_site_label_1
_geom_angle_atom_site_label_2
_geom_angle_atom_site_label_3
_geom_angle
_geom_angle_publ_flag
H4A N4 H4B 114.90 no
H4A N4 H4C 109.73 no
H4A N4 H4D 105.93 no
H4B N4 H4C 98.21 no
H4B N4 H4D 109.90 no
H4C N4 H4D 118.47 no
N1 C1 C2 178.7(3) yes
C1 C2 C3 111.78(19) no
O1 C3 C2 119.54(18) yes
C2 C3 C4 117.62(17) no
O1 C3 C4 122.83(18) yes
C5 C4 C6 118.10(17) no
C3 C4 C6 123.36(18) no
C3 C4 C5 118.52(16) no
N2 C5 C4 178.4(2) yes
N3 C6 C4 179.3(2) yes
H2A C2 H2B 107.91 no
C1 C2 H2A 109.26 no
C1 C2 H2B 109.29 no
C3 C2 H2A 109.25 no
C3 C2 H2B 109.27 no

loop_
_geom_bond_atom_site_label_1
_geom_bond_atom_site_label_2
_geom_bond_distance
_geom_bond_publ_flag
O1 C3 1.249(2) yes
N1 C1 1.139(3) yes
N2 C5 1.148(3) yes
N3 C6 1.149(3) yes
N4 H4A 1.0961 no
N4 H4B 1.0184 no
N4 H4C 1.0103 no
N4 H4D 1.0313 no
C1 C2 1.445(3) no
C2 C3 1.522(3) no
C3 C4 1.401(3) no
C4 C6 1.403(3) no
C4 C5 1.411(3) no
C2 H2A 0.9703 no
C2 H2B 0.9699 no

loop_
_geom_contact_atom_site_label_1
_geom_contact_atom_site_label_2
_geom_contact_distance
_geom_contact_site_symmetry_2
_geom_contact_publ_flag
O1 N4 2.817(2) . no
O1 N4 2.869(2) 4_555 no
O1 H4C 1.8358 . no
O1 H4B 2.0537 4_555 no
N1 N4 3.062(3) 3_655 no
N2 N4 3.017(3) 2_655 no
N3 C1 3.268(3) 3_556 no
N3 N4 3.126(3) 1_455 no
N3 N4 3.033(2) 4_455 no
N3 C2 3.344(3) 3_556 no
N4 N1 3.062(3) 3_655 no
N4 O1 2.869(2) 4_554 no
N4 N3 3.033(2) 4_654 no
N4 N2 3.017(3) 2_645 no
N4 N3 3.126(3) 1_655 no
N4 O1 2.817(2) . no
N1 H4A 2.9432 3_655 no
N1 H4D 2.7177 2_645 no
N1 H4B 2.4683 3_655 no
N2 H4A 1.9251 2_655 no
N2 H2A 2.6974 4_554 no
N2 H2B 2.7012 2_555 no
N3 H2A 2.9376 3_556 no
N3 H4D 2.7876 1_455 no
N3 H4D 2.1855 4_455 no
C1 C1 3.587(3) 3_656 no
C1 N3 3.268(3) 3_556 no
C2 N3 3.344(3) 3_556 no
C4 C6 3.495(3) 4_554 no
C6 C4 3.495(3) 4_555 no
C1 H4D 3.0805 2_645 no
C1 H4C 2.9970 . no
C3 H4B 2.8801 4_555 no
C3 H4C 2.8945 . no
C5 H4A 3.0060 2_655 no
C5 H4B 2.9481 4_555 no
C5 H2A 3.0910 4_554 no
C6 H2B 2.6524 . no
C6 H2A 2.9750 . no
H2A N3 2.9376 3_556 no
H2A C6 2.9750 . no
H2A N2 2.6973 4_555 no
H2A C5 3.0910 4_555 no
H2B N2 2.7012 2_545 no
H2B C6 2.6524 . no
H4A N2 1.9251 2_645 no
H4A C5 3.0060 2_645 no
H4A N1 2.9432 3_655 no
H4B N1 2.4683 3_655 no
H4B O1 2.0537 4_554 no
H4B C3 2.8801 4_554 no
H4B C5 2.9481 4_554 no
H4C O1 1.8358 . no
H4C C1 2.9970 . no
H4C C3 2.8945 . no
H4D N3 2.7876 1_655 no
H4D N1 2.7177 2_655 no
H4D C1 3.0805 2_655 no
H4D N3 2.1855 4_654 no

loop_
_geom_hbond_atom_site_label_D
_geom_hbond_atom_site_label_H
_geom_hbond_atom_site_label_A
_geom_hbond_site_symmetry_A
_geom_hbond_distance_DH
_geom_hbond_distance_HA
_geom_hbond_distance_DA
_geom_hbond_angle_DHA
_geom_hbond_publ_flag
N4 H4A N2 2_645 1.10 1.93 3.017(3) 174. yes
N4 H4B O1 4_554 1.02 2.05 2.869(2) 135. yes
N4 H4C O1 . 1.01 1.84 2.817(2) 163. yes
N4 H4D N3 4_654 1.03 2.19 3.033(2) 138. yes

loop_
_geom_torsion_atom_site_label_1
_geom_torsion_atom_site_label_2
_geom_torsion_atom_site_label_3
_geom_torsion_atom_site_label_4
_geom_torsion
_geom_torsion_publ_flag
C1 C2 C3 O1 -13.9(3) no
C1 C2 C3 C4 167.42(18) no
O1 C3 C4 C5 1.1(3) no
O1 C3 C4 C6 179.32(19) no
C2 C3 C4 C5 179.73(19) no
C2 C3 C4 C6 -2.0(3) no

loop_
_cod_related_entry_id
_cod_related_entry_database
_cod_related_entry_code
1 ChemSpider 30655019
